data_4300433
_journal_name_full 'Inorganic Chemistry'
_journal_paper_doi 10.1021/ic051284x
_journal_year 2006
_chemical_formula_sum 'C14 H16 Ag2 F6 N4 O6 S2'
_chemical_formula_weight 730.17
_space_group_IT_number 14
_symmetry_cell_setting monoclinic
_symmetry_space_group_name_Hall '-P 2ybc'
_symmetry_space_group_name_H-M 'P 1 21/c 1'
_cell_angle_alpha 90.00
_cell_angle_beta 91.743(4)
_cell_angle_gamma 90.00
_cell_formula_units_Z 4
_cell_length_a 10.2555(10)
_cell_length_b 23.941(2)
_cell_length_c 9.1244(8)
_cell_measurement_temperature 110(2)
_cell_volume 2239.3(4)
_diffrn_ambient_temperature 110(2)
_exptl_crystal_density_diffrn 2.166
_cod_depositor_comments
;
The following automatic conversions were performed:
'_symmetry_cell_setting' value 'Monoclinic' changed to 'monoclinic'
according to '/home/saulius/struct/CIF-dictionaries/cif_core.dic'
dictionary named 'cif_core.dic' version 2.4.1 from 2010-06-29.

Automatic conversion script
Id: cif_fix_enum 1527 2010-12-29 10:47:43Z saulius 
;
_cod_original_sg_symbol_H-M 'P 21/c'
_cod_database_code 4300433

loop_
_symmetry_equiv_pos_as_xyz
'x, y, z'
'-x, y+1/2, -z+1/2'
'-x, -y, -z'
'x, -y-1/2, z-1/2'

loop_
_atom_site_label
_atom_site_type_symbol
_atom_site_fract_x
_atom_site_fract_y
_atom_site_fract_z
_atom_site_U_iso_or_equiv
_atom_site_adp_type
_atom_site_occupancy
_atom_site_symmetry_multiplicity
_atom_site_calc_flag
_atom_site_refinement_flags
_atom_site_disorder_assembly
_atom_site_disorder_group
Ag1 Ag -0.388915(18) 0.742857(8) 0.87819(2) 0.02095(6) Uani 1 1 d . . .
Ag2 Ag 0.121560(17) 0.512087(7) 0.607829(19) 0.01843(6) Uani 1 1 d . . .
S1 S 0.35481(6) 0.63477(2) 0.81563(6) 0.01718(12) Uani 1 1 d . . .
S2 S 0.87136(6) 0.63309(2) 0.42652(6) 0.01725(12) Uani 1 1 d . . .
F1 F 0.17120(17) 0.66207(8) 0.9927(2) 0.0448(5) Uani 1 1 d . . .
F2 F 0.16360(19) 0.70526(9) 0.7887(2) 0.0550(5) Uani 1 1 d . . .
F3 F 0.30739(17) 0.72759(7) 0.9558(2) 0.0414(4) Uani 1 1 d . . .
F4 F 1.0426(2) 0.71151(9) 0.4640(2) 0.0573(6) Uani 1 1 d . . .
F5 F 0.89479(18) 0.73053(7) 0.3006(2) 0.0464(5) Uani 1 1 d . . .
F6 F 1.04565(17) 0.67297(7) 0.2534(2) 0.0423(4) Uani 1 1 d . . .
O1 O 0.26845(18) 0.59190(8) 0.7613(2) 0.0296(4) Uani 1 1 d . . .
O2 O 0.43740(17) 0.61836(8) 0.93851(19) 0.0259(4) Uani 1 1 d . . .
O3 O 0.42128(18) 0.66630(8) 0.70627(19) 0.0282(4) Uani 1 1 d . . .
O4 O 0.80407(18) 0.65732(8) 0.54719(19) 0.0266(4) Uani 1 1 d . . .
O5 O 0.96918(18) 0.59241(8) 0.4654(2) 0.0294(4) Uani 1 1 d . . .
O6 O 0.78639(18) 0.61750(8) 0.3052(2) 0.0298(4) Uani 1 1 d . . .
N1 N -0.30060(19) 0.66321(8) 0.8515(2) 0.0193(4) Uani 1 1 d . . .
H1A H -0.3651 0.6369 0.8623 0.023 Uiso 1 1 calc R . .
H1B H -0.2755 0.6611 0.7557 0.023 Uiso 1 1 calc R . .
N2 N -0.02551(19) 0.52128(8) 0.7712(2) 0.0160(4) Uani 1 1 d . . .
N3 N 0.27573(19) 0.52541(8) 0.4543(2) 0.0166(4) Uani 1 1 d . . .
N4 N 0.5301(2) 0.67633(8) 0.4057(2) 0.0205(4) Uani 1 1 d . . .
H4A H 0.5980 0.6512 0.4063 0.025 Uiso 1 1 calc R . .
H4B H 0.4954 0.6753 0.4975 0.025 Uiso 1 1 calc R . .
C1 C -0.1874(2) 0.64506(10) 0.9445(3) 0.0211(5) Uani 1 1 d . . .
H1C H -0.2091 0.6487 1.0491 0.025 Uiso 1 1 calc R . .
H1D H -0.1121 0.6697 0.9263 0.025 Uiso 1 1 calc R . .
C2 C -0.1503(2) 0.58535(10) 0.9134(3) 0.0171(5) Uani 1 1 d . . .
C3 C -0.0582(2) 0.57341(10) 0.8091(2) 0.0167(5) Uani 1 1 d . . .
H3 H -0.0163 0.6037 0.7624 0.020 Uiso 1 1 calc R . .
C4 C -0.0855(2) 0.47862(10) 0.8378(3) 0.0169(5) Uani 1 1 d . . .
H4 H -0.0638 0.4415 0.8112 0.020 Uiso 1 1 calc R . .
C5 C -0.1762(2) 0.48665(10) 0.9418(3) 0.0206(5) Uani 1 1 d . . .
H5 H -0.2165 0.4556 0.9867 0.025 Uiso 1 1 calc R . .
C6 C -0.2089(2) 0.54045(11) 0.9814(3) 0.0205(5) Uani 1 1 d . . .
H6 H -0.2711 0.5467 1.0547 0.025 Uiso 1 1 calc R . .
C7 C 0.3474(2) 0.48533(10) 0.3923(3) 0.0181(5) Uani 1 1 d . . .
H7 H 0.3292 0.4474 0.4143 0.022 Uiso 1 1 calc R . .
C8 C 0.4455(2) 0.49705(11) 0.2988(3) 0.0240(5) Uani 1 1 d . . .
H8 H 0.4949 0.4678 0.2576 0.029 Uiso 1 1 calc R . .
C9 C 0.4716(2) 0.55214(11) 0.2653(3) 0.0233(5) Uani 1 1 d . . .
H9 H 0.5389 0.5610 0.1999 0.028 Uiso 1 1 calc R . .
C10 C 0.3993(2) 0.59435(10) 0.3274(3) 0.0178(5) Uani 1 1 d . . .
C11 C 0.3024(2) 0.57886(10) 0.4210(3) 0.0174(5) Uani 1 1 d . . .
H11 H 0.2519 0.6074 0.4640 0.021 Uiso 1 1 calc R . .
C12 C 0.4287(2) 0.65516(10) 0.3007(3) 0.0210(5) Uani 1 1 d . . .
H12A H 0.4590 0.6599 0.1995 0.025 Uiso 1 1 calc R . .
H12B H 0.3480 0.6773 0.3104 0.025 Uiso 1 1 calc R . .
C13 C 0.2433(3) 0.68541(11) 0.8920(3) 0.0279(6) Uani 1 1 d . . .
C14 C 0.9687(3) 0.69028(11) 0.3574(3) 0.0254(6) Uani 1 1 d . . .

loop_
_atom_site_aniso_label
_atom_site_aniso_U_11
_atom_site_aniso_U_22
_atom_site_aniso_U_33
_atom_site_aniso_U_23
_atom_site_aniso_U_13
_atom_site_aniso_U_12
Ag1 0.01904(10) 0.01786(10) 0.02604(11) -0.00110(7) 0.00202(7) 0.00526(7)
Ag2 0.01584(10) 0.01954(10) 0.02014(10) -0.00073(7) 0.00419(7) -0.00092(7)
S1 0.0167(3) 0.0183(3) 0.0167(3) -0.0013(2) 0.0032(2) -0.0008(2)
S2 0.0193(3) 0.0151(3) 0.0175(3) 0.0010(2) 0.0027(2) -0.0006(2)
F1 0.0384(10) 0.0444(11) 0.0532(11) -0.0152(9) 0.0299(9) -0.0065(8)
F2 0.0442(11) 0.0578(13) 0.0623(13) -0.0028(10) -0.0108(10) 0.0300(10)
F3 0.0430(10) 0.0219(8) 0.0598(12) -0.0167(8) 0.0090(9) -0.0039(7)
F4 0.0596(13) 0.0591(13) 0.0528(12) -0.0064(10) -0.0024(10) -0.0393(11)
F5 0.0479(11) 0.0229(9) 0.0696(13) 0.0202(8) 0.0213(9) 0.0098(8)
F6 0.0426(10) 0.0361(10) 0.0500(11) 0.0096(8) 0.0306(9) 0.0037(8)
O1 0.0290(10) 0.0305(10) 0.0297(10) -0.0123(8) 0.0052(8) -0.0102(8)
O2 0.0262(10) 0.0290(10) 0.0225(9) 0.0042(7) -0.0003(8) 0.0024(8)
O3 0.0265(10) 0.0371(11) 0.0214(9) 0.0067(8) 0.0048(7) -0.0049(8)
O4 0.0282(10) 0.0321(10) 0.0198(9) -0.0019(8) 0.0070(7) 0.0025(8)
O5 0.0314(10) 0.0241(10) 0.0328(10) 0.0080(8) 0.0033(8) 0.0080(8)
O6 0.0295(10) 0.0345(11) 0.0250(10) -0.0047(8) -0.0018(8) -0.0090(8)
N1 0.0188(10) 0.0178(10) 0.0211(10) -0.0009(8) -0.0004(8) 0.0028(8)
N2 0.0149(10) 0.0160(10) 0.0170(10) 0.0011(8) 0.0000(8) -0.0007(8)
N3 0.0150(10) 0.0177(10) 0.0170(10) -0.0015(8) -0.0003(8) -0.0012(8)
N4 0.0195(10) 0.0181(10) 0.0240(11) 0.0023(8) 0.0003(8) -0.0033(8)
C1 0.0226(13) 0.0197(12) 0.0208(12) -0.0037(10) -0.0030(10) 0.0046(10)
C2 0.0146(11) 0.0185(12) 0.0180(12) 0.0004(9) -0.0042(9) 0.0022(9)
C3 0.0164(12) 0.0153(11) 0.0182(11) 0.0022(9) -0.0032(9) -0.0010(9)
C4 0.0160(11) 0.0143(11) 0.0200(12) 0.0013(9) -0.0054(9) -0.0002(9)
C5 0.0205(12) 0.0197(12) 0.0216(12) 0.0060(10) -0.0012(10) -0.0033(10)
C6 0.0172(12) 0.0256(13) 0.0189(12) 0.0019(10) 0.0028(10) 0.0035(10)
C7 0.0175(12) 0.0138(11) 0.0229(12) -0.0026(9) -0.0001(10) -0.0010(9)
C8 0.0217(13) 0.0198(13) 0.0308(14) -0.0078(10) 0.0050(11) 0.0039(10)
C9 0.0188(13) 0.0277(14) 0.0238(13) -0.0024(10) 0.0070(10) -0.0028(10)
C10 0.0173(12) 0.0190(12) 0.0168(11) -0.0017(9) -0.0030(9) -0.0019(9)
C11 0.0163(12) 0.0168(12) 0.0190(12) -0.0034(9) -0.0020(9) 0.0010(9)
C12 0.0245(13) 0.0187(12) 0.0197(12) 0.0029(9) -0.0010(10) -0.0029(10)
C13 0.0253(14) 0.0226(13) 0.0358(15) -0.0043(11) 0.0033(12) 0.0011(11)
C14 0.0261(14) 0.0195(13) 0.0312(14) 0.0006(11) 0.0078(11) -0.0021(11)

loop_
_geom_bond_atom_site_label_1
_geom_bond_atom_site_label_2
_geom_bond_distance
_geom_bond_site_symmetry_2
_geom_bond_publ_flag
Ag1 N4 2.1235(19) 4_476 ?
Ag1 N1 2.1283(19) . ?
Ag2 N2 2.1640(19) . ?
Ag2 N3 2.1675(19) . ?
Ag2 Ag2 3.1820(4) 3_566 ?
S1 O1 1.4343(18) . ?
S1 O2 1.4391(18) . ?
S1 O3 1.4393(18) . ?
S1 C13 1.820(3) . ?
S2 O5 1.4350(19) . ?
S2 O6 1.4369(19) . ?
S2 O4 1.4393(18) . ?
S2 C14 1.819(3) . ?
F1 C13 1.321(3) . ?
F2 C13 1.318(3) . ?
F3 C13 1.330(3) . ?
F4 C14 1.317(3) . ?
F5 C14 1.322(3) . ?
F6 C14 1.319(3) . ?
N1 C1 1.482(3) . ?
N1 H1A 0.9200 . ?
N1 H1B 0.9200 . ?
N2 C3 1.340(3) . ?
N2 C4 1.347(3) . ?
N3 C7 1.344(3) . ?
N3 C11 1.345(3) . ?
N4 C12 1.481(3) . ?
N4 Ag1 2.1235(19) 4_675 ?
N4 H4A 0.9200 . ?
N4 H4B 0.9200 . ?
C1 C2 1.509(3) . ?
C1 H1C 0.9900 . ?
C1 H1D 0.9900 . ?
C2 C6 1.387(3) . ?
C2 C3 1.391(3) . ?
C3 H3 0.9500 . ?
C4 C5 1.363(4) . ?
C4 H4 0.9500 . ?
C5 C6 1.382(4) . ?
C5 H5 0.9500 . ?
C6 H6 0.9500 . ?
C7 C8 1.368(3) . ?
C7 H7 0.9500 . ?
C8 C9 1.382(4) . ?
C8 H8 0.9500 . ?
C9 C10 1.385(3) . ?
C9 H9 0.9500 . ?
C10 C11 1.380(3) . ?
C10 C12 1.508(3) . ?
C11 H11 0.9500 . ?
C12 H12A 0.9900 . ?
C12 H12B 0.9900 . ?
